data_4319838
loop_
_publ_author_name
'Pascale Delangle'
'Christian Husson'
'Colette Lebrun'
'Jacques P\'ecaut'
'Philippe J. A. Vott\'ero'

_publ_section_title
;
 Solid State and Solution Studies of Lanthanide(III) Complexes of
 Cyclohexanetriols, Models of the Coordination Sites Found in Sugars
;
_journal_name_full 'Inorganic Chemistry'
_journal_page_first 2953
_journal_page_last 2962
_journal_paper_doi 10.1021/ic001160e
_journal_volume 40
_journal_year 2001
_chemical_formula_sum 'C13 H25.5 La N3.5 O15'
_chemical_formula_weight 609.78
_chemical_name_systematic
;
 ?
;
_space_group_IT_number 14
_symmetry_cell_setting monoclinic
_symmetry_space_group_name_Hall '-P 2yn'
_symmetry_space_group_name_H-M 'P 1 21/n 1'
_atom_sites_solution_hydrogens geom
_atom_sites_solution_primary direct
_atom_sites_solution_secondary difmap
_audit_creation_method SHELXL-97
_cell_angle_alpha 90.00
_cell_angle_beta 98.085(10)
_cell_angle_gamma 90.00
_cell_formula_units_Z 4
_cell_length_a 12.2964(16)
_cell_length_b 10.3191(15)
_cell_length_c 17.533(4)
_cell_measurement_temperature 298(2)
_cell_volume 2202.6(7)
_computing_cell_refinement 'Bruker SMART'
_computing_data_collection 'Bruker SMART'
_computing_data_reduction 'Bruker SHELXTL'
_computing_molecular_graphics 'Bruker SHELXTL'
_computing_publication_material 'Bruker SHELXTL'
_computing_structure_refinement 'SHELXL-97 (Sheldrick, 1997)'
_computing_structure_solution 'SHELXS-97 (Sheldrick, 1990)'
_diffrn_ambient_temperature 298(2)
_diffrn_measured_fraction_theta_full 0.899
_diffrn_measured_fraction_theta_max 0.899
_diffrn_measurement_device_type 'CCD area detector'
_diffrn_measurement_method 'phi and omega scans'
_diffrn_radiation_monochromator graphite
_diffrn_radiation_source 'fine-focus sealed tube'
_diffrn_radiation_type MoK\a
_diffrn_radiation_wavelength 0.71073
_diffrn_reflns_av_R_equivalents 0.0273
_diffrn_reflns_av_sigmaI/netI 0.0233
_diffrn_reflns_limit_h_max 16
_diffrn_reflns_limit_h_min -15
_diffrn_reflns_limit_k_max 11
_diffrn_reflns_limit_k_min -13
_diffrn_reflns_limit_l_max 23
_diffrn_reflns_limit_l_min -23
_diffrn_reflns_number 13802
_diffrn_reflns_theta_full 29.11
_diffrn_reflns_theta_max 29.11
_diffrn_reflns_theta_min 2.17
_exptl_absorpt_coefficient_mu 2.020
_exptl_absorpt_correction_type none
_exptl_crystal_density_diffrn 1.839
_exptl_crystal_density_method 'not measured'
_exptl_crystal_F_000 1220
_exptl_crystal_size_max 0.3
_exptl_crystal_size_mid 0.4
_exptl_crystal_size_min 0.5
_refine_diff_density_max 0.788
_refine_diff_density_min -0.854
_refine_diff_density_rms 0.089
_refine_ls_extinction_method none
_refine_ls_goodness_of_fit_ref 1.029
_refine_ls_hydrogen_treatment mixed
_refine_ls_matrix_type full
_refine_ls_number_parameters 415
_refine_ls_number_reflns 5313
_refine_ls_number_restraints 0
_refine_ls_restrained_S_all 1.029
_refine_ls_R_factor_all 0.0310
_refine_ls_R_factor_gt 0.0258
_refine_ls_shift/su_max 0.143
_refine_ls_shift/su_mean 0.014
_refine_ls_structure_factor_coef Fsqd
_refine_ls_weighting_details 'calc w=1/[\s^2^(Fo^2^)+(0.0430P)^2^+1.0938P] where P=(Fo^2^+2Fc^2^)/3'
_refine_ls_weighting_scheme calc
_refine_ls_wR_factor_gt 0.0681
_refine_ls_wR_factor_ref 0.0703
_reflns_number_gt 4612
_reflns_number_total 5313
_reflns_threshold_expression >2sigma(I)
_cod_data_source_file ic001160e_9.cif
_cod_data_source_block 12
_cod_depositor_comments
;
The following automatic conversions were performed:

'_symmetry_cell_setting' value 'Monoclinic' changed to 'monoclinic'
according to the built-in table from CIF Core dictionary named
'cif_core.dic' version 2.4.1 from 2010-06-29.

Automatic conversion script
Id: cif_fix_values 1646 2011-03-28 12:23:43Z adriana 
;
_cod_original_cell_volume 2202.6(6)
_cod_original_formula_sum 'C13 H25.50 La N3.50 O15'
_cod_database_code 4319838

loop_
_symmetry_equiv_pos_as_xyz
'x, y, z'
'-x+1/2, y+1/2, -z+1/2'
'-x, -y, -z'
'x-1/2, -y-1/2, z-1/2'

loop_
_atom_site_label
_atom_site_type_symbol
_atom_site_fract_x
_atom_site_fract_y
_atom_site_fract_z
_atom_site_U_iso_or_equiv
_atom_site_adp_type
_atom_site_occupancy
_atom_site_symmetry_multiplicity
_atom_site_calc_flag
_atom_site_refinement_flags
_atom_site_disorder_assembly
_atom_site_disorder_group
La La 0.081898(3) 0.239622(3) -0.282488(2) 0.02432(1) Uani 1 1 d . . .
O1 O 0.01753(4) 0.20675(6) -0.15171(3) 0.03743(15) Uani 1 1 d . . .
H1O H 0.0646(10) 0.2161(11) -0.1191(7) 0.075(4) Uiso 1 1 d . . .
O2 O 0.04393(4) 0.00101(5) -0.26848(3) 0.04445(16) Uani 1 1 d . . .
H2O H 0.0799(7) -0.0400(10) -0.2747(5) 0.051(3) Uiso 1 1 d . . .
O3 O -0.12300(4) 0.18934(6) -0.29650(3) 0.04446(16) Uani 1 1 d . . .
H3O H -0.1616(8) 0.2167(9) -0.3238(6) 0.054(3) Uiso 1 1 d . . .
O11 O 0.17233(5) 0.38771(5) -0.37153(3) 0.04320(16) Uani 1 1 d . . .
H11O H 0.1875(7) 0.4448(9) -0.3587(5) 0.051(3) Uiso 1 1 d . . .
O12 O 0.00112(4) 0.20793(6) -0.42258(3) 0.04021(16) Uani 1 1 d . . .
H12O H -0.0550(8) 0.2096(10) -0.4338(5) 0.050(3) Uiso 1 1 d . . .
O13 O 0.21441(4) 0.11101(5) -0.35149(3) 0.03243(13) Uani 1 1 d . . .
H13O H 0.2582(6) 0.0798(7) -0.3309(4) 0.0263(19) Uiso 1 1 d . . .
O21 O 0.40705(5) 0.19398(8) -0.14679(4) 0.0578(2) Uani 1 1 d . . .
O22 O 0.24081(4) 0.12566(5) -0.18428(3) 0.03743(15) Uani 1 1 d . . .
O23 O 0.28927(5) 0.31497(6) -0.21722(4) 0.04642(17) Uani 1 1 d . . .
O24 O -0.01542(6) 0.61450(7) -0.21287(5) 0.0776(3) Uani 1 1 d . . .
O25 O 0.10606(4) 0.46368(5) -0.21500(3) 0.04286(16) Uani 1 1 d . . .
O26 O -0.04972(5) 0.44778(6) -0.28691(4) 0.0600(2) Uani 1 1 d . . .
O27 O 0.28005(9) 0.29685(12) -0.00076(8) 0.1304(5) Uani 1 1 d . . .
O28 O 0.26106(8) 0.16991(11) 0.09006(5) 0.1197(4) Uani 1 1 d . . .
O29 O 0.14022(7) 0.17537(12) -0.00866(4) 0.1015(3) Uani 1 1 d . . .
N1 N 0.31560(5) 0.21258(6) -0.18093(4) 0.03365(17) Uani 1 1 d . . .
N2 N 0.01132(5) 0.51192(6) -0.23840(4) 0.0449(2) Uani 1 1 d . . .
N3 N 0.22616(7) 0.21758(9) 0.02510(5) 0.0592(3) Uani 1 1 d . . .
C1 C -0.05935(6) 0.11094(9) -0.12915(4) 0.0395(2) Uani 1 1 d . . .
H1 H -0.0602(6) 0.1223(8) -0.0782(4) 0.032(2) Uiso 1 1 d . . .
C2 C -0.01970(7) -0.02354(9) -0.14274(5) 0.0485(2) Uani 1 1 d . . .
H2A H -0.0587(8) -0.0830(10) -0.1201(5) 0.060(3) Uiso 1 1 d . . .
H2B H 0.0564(7) -0.0344(9) -0.1243(5) 0.051(3) Uiso 1 1 d . . .
C3 C -0.03540(7) -0.06446(8) -0.22695(5) 0.0487(2) Uani 1 1 d . . .
H3 H -0.0260(8) -0.1618(12) -0.2340(6) 0.076(3) Uiso 1 1 d . . .
C4 C -0.15093(7) -0.03571(9) -0.26711(5) 0.0523(3) Uani 1 1 d . . .
H4A H -0.1968(7) -0.0850(9) -0.2491(5) 0.052(3) Uiso 1 1 d . . .
H4B H -0.1574(8) -0.0551(10) -0.3271(6) 0.065(3) Uiso 1 1 d . . .
C5 C -0.18703(6) 0.10164(9) -0.25570(5) 0.0421(2) Uani 1 1 d . . .
H5 H -0.2606(8) 0.1056(9) -0.2797(5) 0.055(3) Uiso 1 1 d . . .
C6 C -0.17365(6) 0.13764(9) -0.17136(5) 0.0413(2) Uani 1 1 d . . .
H6A H -0.1856(9) 0.2192(10) -0.1668(6) 0.061(3) Uiso 1 1 d . . .
H6B H -0.2223(6) 0.0883(8) -0.1480(4) 0.034(2) Uiso 1 1 d . . .
C11 C 0.20589(7) 0.36488(8) -0.44666(4) 0.0413(2) Uani 1 1 d . . .
H11 H 0.2501(8) 0.4425(10) -0.4603(5) 0.065(3) Uiso 1 1 d . . .
C12 C 0.10484(7) 0.33599(9) -0.50504(5) 0.0440(2) Uani 1 1 d . . .
H12A H 0.1264(7) 0.3346(10) -0.5572(5) 0.059(3) Uiso 1 1 d . . .
H12B H 0.0535(8) 0.3994(10) -0.5053(5) 0.062(3) Uiso 1 1 d . . .
C13 C 0.05250(7) 0.20578(9) -0.49223(4) 0.0388(2) Uani 1 1 d . . .
H13 H -0.0092(7) 0.1862(10) -0.5373(5) 0.046(2) Uiso 1 1 d . . .
C14 C 0.13664(7) 0.09691(8) -0.48625(4) 0.0398(2) Uani 1 1 d . . .
H14A H 0.1038(6) 0.0198(8) -0.4754(5) 0.041(2) Uiso 1 1 d . . .
H14B H 0.1617(8) 0.0778(9) -0.5384(5) 0.057(3) Uiso 1 1 d . . .
C15 C 0.23984(6) 0.12255(7) -0.42963(4) 0.03452(19) Uani 1 1 d . . .
H15 H 0.2935(6) 0.0554(8) -0.4362(4) 0.037(2) Uiso 1 1 d . . .
C16 C 0.28889(7) 0.25410(7) -0.44163(5) 0.0413(2) Uani 1 1 d . . .
H16A H 0.3481(10) 0.2687(9) -0.4087(7) 0.070(4) Uiso 1 1 d . . .
H16B H 0.3197(11) 0.2541(8) -0.4859(8) 0.066(4) Uiso 1 1 d . . .
N4 N 0.6226(3) -0.0255(4) -0.41459(16) 0.1454(15) Uani 0.50 1 d P A -1
C21 C 0.5601(2) -0.0085(3) -0.46034(13) 0.0826(9) Uani 0.50 1 d P A -1
C22 C 0.4821(3) 0.0134(5) -0.5234(2) 0.1311(16) Uani 0.50 1 d P A -1
H22A H 0.411(3) 0.038(4) -0.517(2) 0.218(19) Uiso 0.50 1 d P B -1
H22B H 0.462(3) -0.064(3) -0.5603(17) 0.144(12) Uiso 0.50 1 d P C -1
H22C H 0.496(2) 0.050(3) -0.5680(17) 0.140(12) Uiso 0.50 1 d P D -1

loop_
_atom_site_aniso_label
_atom_site_aniso_U_11
_atom_site_aniso_U_22
_atom_site_aniso_U_33
_atom_site_aniso_U_23
_atom_site_aniso_U_13
_atom_site_aniso_U_12
La 0.02433(2) 0.02180(2) 0.02634(2) -0.00010(1) 0.00190(2) 0.00006(1)
O1 0.0342(2) 0.0470(3) 0.0306(2) -0.0022(2) 0.0028(2) -0.0033(2)
O2 0.0437(3) 0.0247(2) 0.0706(3) -0.0030(2) 0.0277(2) 0.0003(2)
O3 0.0284(2) 0.0580(3) 0.0445(3) 0.0171(3) -0.0035(2) -0.0021(3)
O11 0.0676(3) 0.0262(2) 0.0374(3) -0.0053(2) 0.0130(2) -0.0122(2)
O12 0.0288(2) 0.0559(3) 0.0342(3) 0.0007(3) -0.0014(2) -0.0014(2)
O13 0.0326(2) 0.0334(2) 0.0313(2) 0.0049(2) 0.00460(19) 0.01030(19)
O21 0.0361(3) 0.0658(4) 0.0650(4) -0.0071(4) -0.0156(3) 0.0060(3)
O22 0.0351(2) 0.0363(3) 0.0393(3) 0.0068(2) -0.0003(2) -0.0026(2)
O23 0.0395(3) 0.0319(3) 0.0646(4) 0.0057(3) -0.0040(3) -0.0023(2)
O24 0.0761(4) 0.0346(3) 0.1281(6) -0.0184(4) 0.0352(4) 0.0093(3)
O25 0.0348(3) 0.0345(3) 0.0583(3) -0.0126(2) 0.0032(2) -0.0033(2)
O26 0.0384(3) 0.0441(3) 0.0918(5) -0.0094(3) -0.0103(3) 0.0058(3)
O27 0.0859(6) 0.1135(7) 0.1955(11) 0.0448(7) 0.0328(6) -0.0328(5)
O28 0.1319(7) 0.1056(7) 0.0972(6) 0.0086(6) -0.0682(5) -0.0326(6)
O29 0.0726(4) 0.1724(8) 0.0513(4) 0.0114(5) -0.0198(4) -0.0535(5)
N1 0.0301(3) 0.0364(3) 0.0328(3) -0.0051(3) -0.0014(2) 0.0036(3)
N2 0.0398(3) 0.0281(3) 0.0697(4) -0.0033(3) 0.0179(3) -0.0008(3)
N3 0.0440(4) 0.0703(5) 0.0612(5) 0.0006(4) 0.0003(4) -0.0153(4)
C1 0.0351(3) 0.0553(5) 0.0295(3) 0.0043(3) 0.0093(3) -0.0017(3)
C2 0.0427(4) 0.0458(4) 0.0586(5) 0.0207(4) 0.0122(4) 0.0045(4)
C3 0.0526(4) 0.0241(3) 0.0750(5) 0.0009(4) 0.0281(4) -0.0046(3)
C4 0.0465(4) 0.0525(5) 0.0608(5) -0.0135(4) 0.0178(4) -0.0243(3)
C5 0.0244(3) 0.0556(5) 0.0449(4) 0.0026(4) 0.0006(3) -0.0075(3)
C6 0.0302(3) 0.0496(4) 0.0462(4) -0.0016(4) 0.0120(3) 0.0029(3)
C11 0.0582(4) 0.0324(3) 0.0347(4) 0.0037(3) 0.0109(3) -0.0098(3)
C12 0.0549(5) 0.0405(4) 0.0357(4) 0.0093(3) 0.0028(3) 0.0029(4)
C13 0.0407(4) 0.0469(4) 0.0271(3) 0.0002(3) -0.0017(3) -0.0020(4)
C14 0.0499(4) 0.0350(4) 0.0338(4) -0.0078(3) 0.0030(3) -0.0032(3)
C15 0.0371(3) 0.0348(3) 0.0334(3) -0.0007(3) 0.0113(3) 0.0049(3)
C16 0.0372(4) 0.0452(4) 0.0426(4) 0.0027(3) 0.0096(3) -0.0073(3)
N4 0.176(3) 0.174(3) 0.0922(16) -0.018(2) 0.0397(17) 0.006(3)
C21 0.0921(15) 0.0995(18) 0.0617(12) -0.0156(12) 0.0291(10) 0.0071(14)
C22 0.0945(17) 0.171(3) 0.138(3) 0.037(3) 0.0504(16) 0.049(2)

loop_
_atom_type_symbol
_atom_type_description
_atom_type_scat_dispersion_real
_atom_type_scat_dispersion_imag
_atom_type_scat_source
C C 0.0033 0.0016 'International Tables Vol C Tables 4.2.6.8 and 6.1.1.4'
H H 0.0000 0.0000 'International Tables Vol C Tables 4.2.6.8 and 6.1.1.4'
O O 0.0106 0.0060 'International Tables Vol C Tables 4.2.6.8 and 6.1.1.4'
N N 0.0061 0.0033 'International Tables Vol C Tables 4.2.6.8 and 6.1.1.4'
La La -0.2871 2.4523 'International Tables Vol C Tables 4.2.6.8 and 6.1.1.4'

loop_
_geom_angle_atom_site_label_1
_geom_angle_atom_site_label_2
_geom_angle_atom_site_label_3
_geom_angle
_geom_angle_site_symmetry_1
_geom_angle_site_symmetry_3
_geom_angle_publ_flag
O2 La O13 71.102(19) . . ?
O2 La O12 85.18(2) . . ?
O13 La O12 70.20(2) . . ?
O2 La O11 138.320(19) . . ?
O13 La O11 69.92(2) . . ?
O12 La O11 68.26(2) . . ?
O2 La O3 67.494(19) . . ?
O13 La O3 122.672(19) . . ?
O12 La O3 68.51(2) . . ?
O11 La O3 124.97(2) . . ?
O2 La O1 72.416(19) . . ?
O13 La O1 131.326(18) . . ?
O12 La O1 136.39(2) . . ?
O11 La O1 147.924(18) . . ?
O3 La O1 68.43(2) . . ?
O2 La O25 146.66(2) . . ?
O13 La O25 130.056(18) . . ?
O12 La O25 124.07(2) . . ?
O11 La O25 73.34(2) . . ?
O3 La O25 105.865(19) . . ?
O1 La O25 74.86(2) . . ?
O2 La O26 131.63(2) . . ?
O13 La O26 146.11(2) . . ?
O12 La O26 85.57(2) . . ?
O11 La O26 79.38(2) . . ?
O3 La O26 64.94(2) . . ?
O1 La O26 82.55(2) . . ?
O25 La O26 47.94(2) . . ?
O2 La O22 68.810(17) . . ?
O13 La O22 67.58(2) . . ?
O12 La O22 135.580(19) . . ?
O11 La O22 108.32(2) . . ?
O3 La O22 126.32(2) . . ?
O1 La O22 69.85(2) . . ?
O25 La O22 94.095(19) . . ?
O26 La O22 138.59(2) . . ?
O2 La O23 114.061(17) . . ?
O13 La O23 74.14(2) . . ?
O12 La O23 130.66(2) . . ?
O11 La O23 68.12(2) . . ?
O3 La O23 160.27(2) . . ?
O1 La O23 92.88(2) . . ?
O25 La O23 61.277(18) . . ?
O26 La O23 107.77(2) . . ?
O22 La O23 46.400(18) . . ?
C1 O1 La 128.90(4) . . ?
C3 O2 La 130.13(5) . . ?
C5 O3 La 132.54(4) . . ?
C11 O11 La 131.43(4) . . ?
C13 O12 La 131.20(4) . . ?
C15 O13 La 130.16(4) . . ?
N1 O22 La 100.12(4) . . ?
N1 O23 La 97.52(4) . . ?
N2 O25 La 99.18(4) . . ?
N2 O26 La 95.89(5) . . ?
O21 N1 O23 122.68(7) . . ?
O21 N1 O22 121.47(7) . . ?
O23 N1 O22 115.80(6) . . ?
O24 N2 O26 123.25(7) . . ?
O24 N2 O25 120.19(7) . . ?
O26 N2 O25 116.55(7) . . ?
O27 N3 O29 123.79(11) . . ?
O27 N3 O28 118.61(10) . . ?
O29 N3 O28 117.54(10) . . ?
O1 C1 C2 110.23(7) . . ?
O1 C1 C6 109.58(7) . . ?
C2 C1 C6 112.92(7) . . ?
C1 C2 C3 114.26(7) . . ?
O2 C3 C2 110.64(7) . . ?
O2 C3 C4 108.90(7) . . ?
C2 C3 C4 112.17(8) . . ?
C5 C4 C3 113.25(7) . . ?
O3 C5 C4 109.29(7) . . ?
O3 C5 C6 109.68(7) . . ?
C4 C5 C6 111.57(7) . . ?
C5 C6 C1 113.47(7) . . ?
O11 C11 C12 109.37(7) . . ?
O11 C11 C16 109.97(6) . . ?
C12 C11 C16 111.56(7) . . ?
C13 C12 C11 113.32(7) . . ?
O12 C13 C12 110.74(7) . . ?
O12 C13 C14 109.01(6) . . ?
C12 C13 C14 111.41(7) . . ?
C15 C14 C13 114.44(7) . . ?
O13 C15 C16 110.36(6) . . ?
O13 C15 C14 109.33(6) . . ?
C16 C15 C14 112.21(6) . . ?
C15 C16 C11 113.82(7) . . ?
N4 C21 C22 176.8(4) . . ?

loop_
_geom_bond_atom_site_label_1
_geom_bond_atom_site_label_2
_geom_bond_distance
_geom_bond_site_symmetry_2
_geom_bond_publ_flag
La O2 2.5245(6) . ?
La O13 2.5367(6) . ?
La O12 2.5378(7) . ?
La O11 2.5490(6) . ?
La O3 2.5502(6) . ?
La O1 2.5513(7) . ?
La O25 2.5952(6) . ?
La O26 2.6841(7) . ?
La O22 2.6870(6) . ?
La O23 2.7560(7) . ?
O1 C1 1.4604(10) . ?
O2 C3 1.4623(11) . ?
O3 C5 1.4523(11) . ?
O11 C11 1.4539(10) . ?
O12 C13 1.4518(10) . ?
O13 C15 1.4523(9) . ?
O21 N1 1.2125(9) . ?
O22 N1 1.2801(8) . ?
O23 N1 1.2522(9) . ?
O24 N2 1.2127(10) . ?
O25 N2 1.2801(9) . ?
O26 N2 1.2430(9) . ?
O27 N3 1.1826(15) . ?
O28 N3 1.2593(13) . ?
O29 N3 1.2169(12) . ?
C1 C2 1.5009(13) . ?
C1 C6 1.5188(10) . ?
C2 C3 1.5216(13) . ?
C3 C4 1.5233(12) . ?
C4 C5 1.5070(13) . ?
C5 C6 1.5110(12) . ?
C11 C12 1.5240(12) . ?
C11 C16 1.5267(12) . ?
C12 C13 1.5201(13) . ?
C13 C14 1.5209(12) . ?
C14 C15 1.5204(11) . ?
C15 C16 1.5121(11) . ?
N4 C21 1.045(4) . ?
C21 C22 1.376(4) . ?

loop_
_geom_hbond_atom_site_label_D
_geom_hbond_atom_site_label_H
_geom_hbond_atom_site_label_A
_geom_hbond_distance_DH
_geom_hbond_distance_HA
_geom_hbond_distance_DA
_geom_hbond_angle_DHA
_geom_hbond_site_symmetry_A
C13 H13 O21 1.036(8) 2.391(9) 3.2014(11) 134.3(7) 4_565
O11 H11O O22 0.648(9) 2.155(9) 2.7988(8) 172.6(10) 2_554
O2 H2O O23 0.633(9) 2.216(9) 2.8460(8) 173.8(9) 2_544
C3 H3 O24 1.021(12) 2.339(12) 3.3285(11) 163.1(8) 1_545
O13 H13O O25 0.685(7) 2.120(7) 2.7964(8) 169.9(8) 2_544
O12 H12O O27 0.691(9) 2.197(9) 2.8675(12) 164.0(11) 4_565
O3 H3O O28 0.685(10) 2.038(10) 2.7019(12) 163.4(12) 4_565
O1 H1O O29 0.761(11) 2.069(11) 2.7581(10) 150.7(12) .
